data_7032768
loop_
_publ_author_name
'Mart\'in-Ramos, P'
'Coya, C.'
'Lav\'in, V'
'Mart\'in, I R'
'Silva, M. Ramos'
'Silva, P. S. Pereira'
'Garc\'ia-V\'elez, M'
'Alvarez, A. L.'
'Mart\'in-Gil, J'

_publ_section_title
;
 Active layer solution-processed NIR-OLEDs based on ternary erbium(iii)
 complexes with 1,1,1-trifluoro-2,4-pentanedione and different N,N-donors.
;
_journal_issue 48
_journal_name_full 'Dalton transactions (Cambridge, England : 2003)'
_journal_page_first 18087
_journal_page_last 18096
_journal_paper_doi 10.1039/c4dt01694g
_journal_volume 43
_journal_year 2014
_chemical_formula_sum 'C25 H20 Er F9 N2 O6'
_chemical_formula_weight 782.69
_chemical_name_systematic
; 
 Tris(1,1,1-trifluoro-2,4-pentanedionate)mono(2,2'-bipyridine)erbium(III) 
;
_space_group_IT_number 15
_symmetry_cell_setting monoclinic
_symmetry_space_group_name_Hall '-C 2yc'
_symmetry_space_group_name_H-M 'C 1 2/c 1'
_atom_sites_solution_hydrogens geom
_atom_sites_solution_primary direct
_atom_sites_solution_secondary difmap
_audit_creation_method SHELXL-97
_cell_angle_alpha 90.00
_cell_angle_beta 118.042(3)
_cell_angle_gamma 90.00
_cell_formula_units_Z 4
_cell_length_a 22.705(5)
_cell_length_b 9.2115(18)
_cell_length_c 15.646(3)
_cell_measurement_reflns_used 1905
_cell_measurement_temperature 293(2)
_cell_measurement_theta_max 20.91
_cell_measurement_theta_min 2.43
_cell_volume 2888.2(10)
_computing_cell_refinement 'SAINT (Bruker, 2003)'
_computing_data_collection 'APEX2 (Bruker, 2005)'
_computing_data_reduction SAINT
_computing_molecular_graphics 'ORTEPII (Johnson, 1976)'
_computing_publication_material SHELXL-97
_computing_structure_refinement 'SHELXL-97 (Sheldrick, 2008)'
_computing_structure_solution 'SHELXS-97 (Sheldrick, 2008)'
_diffrn_ambient_temperature 293(2)
_diffrn_measured_fraction_theta_full 0.993
_diffrn_measured_fraction_theta_max 0.988
_diffrn_measurement_device_type 'Bruker APEX CCD area-detector'
_diffrn_measurement_method '\f and \w'
_diffrn_radiation_monochromator graphite
_diffrn_radiation_source 'fine-focus sealed tube'
_diffrn_radiation_type MoK\a
_diffrn_radiation_wavelength 0.71073
_diffrn_reflns_av_R_equivalents 0.0284
_diffrn_reflns_av_sigmaI/netI 0.0432
_diffrn_reflns_limit_h_max 25
_diffrn_reflns_limit_h_min -27
_diffrn_reflns_limit_k_max 10
_diffrn_reflns_limit_k_min -11
_diffrn_reflns_limit_l_max 19
_diffrn_reflns_limit_l_min -8
_diffrn_reflns_number 6054
_diffrn_reflns_theta_full 25.00
_diffrn_reflns_theta_max 25.69
_diffrn_reflns_theta_min 2.03
_exptl_absorpt_coefficient_mu 3.005
_exptl_absorpt_correction_T_max 0.999
_exptl_absorpt_correction_T_min 0.626
_exptl_absorpt_correction_type multi-scan
_exptl_absorpt_process_details '(SADABS;  Sheldrick, 2000)'
_exptl_crystal_colour colourless
_exptl_crystal_density_diffrn 1.800
_exptl_crystal_density_method 'not measured'
_exptl_crystal_description block
_exptl_crystal_F_000 1524
_exptl_crystal_size_max 0.22
_exptl_crystal_size_mid 0.11
_exptl_crystal_size_min 0.04
_refine_diff_density_max 1.426
_refine_diff_density_min -2.643
_refine_diff_density_rms 0.192
_refine_ls_extinction_method none
_refine_ls_goodness_of_fit_ref 1.049
_refine_ls_hydrogen_treatment riding
_refine_ls_matrix_type full
_refine_ls_number_parameters 220
_refine_ls_number_reflns 2714
_refine_ls_number_restraints 37
_refine_ls_restrained_S_all 1.044
_refine_ls_R_factor_all 0.1059
_refine_ls_R_factor_gt 0.0725
_refine_ls_shift/su_max 0.043
_refine_ls_shift/su_mean 0.005
_refine_ls_structure_factor_coef Fsqd
_refine_ls_weighting_details 'calc w=1/[\s^2^(Fo^2^)+(0.1673P)^2^+0.1307P] where P=(Fo^2^+2Fc^2^)/3'
_refine_ls_weighting_scheme calc
_refine_ls_wR_factor_gt 0.1977
_refine_ls_wR_factor_ref 0.2395
_reflns_number_gt 1826
_reflns_number_total 2714
_reflns_threshold_expression I>2\s(I)
_cod_data_source_file c4dt01694g2.cif
_cod_data_source_block jmg
_cod_depositor_comments 'Adding full bibliography for 7032767--7032769.cif.'
_cod_original_sg_symbol_H-M C2/c
_cod_database_code 7032768

loop_
_symmetry_equiv_pos_as_xyz
'x, y, z'
'-x, y, -z+1/2'
'x+1/2, y+1/2, z'
'-x+1/2, y+1/2, -z+1/2'
'-x, -y, -z'
'x, -y, z-1/2'
'-x+1/2, -y+1/2, -z'
'x+1/2, -y+1/2, z-1/2'

loop_
_atom_site_label
_atom_site_type_symbol
_atom_site_fract_x
_atom_site_fract_y
_atom_site_fract_z
_atom_site_U_iso_or_equiv
_atom_site_adp_type
_atom_site_occupancy
_atom_site_symmetry_multiplicity
_atom_site_calc_flag
_atom_site_refinement_flags
_atom_site_disorder_assembly
_atom_site_disorder_group
Er1 Er 0.0000 0.06247(2) 0.2500 0.08140(8) Uani 1 2 d S . .
O2 O -0.10634(9) -0.0262(2) 0.20022(17) 0.0832(8) Uani 1 1 d D A .
O3 O -0.06476(9) 0.2556(3) 0.25150(13) 0.0853(8) Uani 1 1 d D A .
C1 C -0.22114(11) -0.0634(3) 0.11153(16) 0.130(3) Uani 1 1 d D A .
C2 C -0.16265(11) 0.0349(2) 0.1649(2) 0.0877(13) Uani 1 1 d D . .
C3 C -0.17543(17) 0.1806(2) 0.1659(3) 0.1176(16) Uani 1 1 d D A .
H3 H -0.2196 0.2112 0.1347 0.141 Uiso 1 1 calc R . .
C4 C -0.12647(11) 0.2840(2) 0.2105(2) 0.1016(13) Uani 1 1 d D . .
C5 C -0.1473(2) 0.4410(3) 0.2085(4) 0.156(2) Uani 1 1 d D A .
H5A H -0.1247 0.4806 0.2727 0.234 Uiso 1 1 calc R . .
H5B H -0.1946 0.4457 0.1850 0.234 Uiso 1 1 calc R . .
H5C H -0.1357 0.4959 0.1664 0.234 Uiso 1 1 calc R . .
F1A F -0.2556(5) -0.0085(11) 0.0238(4) 0.207(3) Uiso 0.472(4) 1 d PD . .
F2A F -0.2547(3) -0.0514(10) 0.1611(4) 0.208(4) Uiso 0.472(4) 1 d PD . .
F3A F -0.1990(3) -0.1957(6) 0.1190(5) 0.186(3) Uiso 0.472(4) 1 d PD . .
F1B F -0.2154(3) -0.1089(9) 0.0394(3) 0.201(3) Uiso 0.528(4) 1 d PD A .
F2B F -0.2767(3) 0.0039(9) 0.0702(6) 0.208(3) Uiso 0.528(4) 1 d PD A .
F3B F -0.2164(3) -0.1671(6) 0.1663(4) 0.184(3) Uiso 0.528(4) 1 d PD A .
O4 O -0.00869(14) -0.1288(4) 0.1356(2) 0.0579(10) Uani 0.50 1 d PDU A 1
O5 O -0.04944(19) 0.1574(4) 0.0830(2) 0.0742(14) Uani 0.50 1 d PDU A 1
C6 C -0.1206(4) 0.2116(5) -0.0873(3) 0.157(3) Uani 0.50 1 d PDU A 1
H6A H -0.1559 0.1596 -0.1394 0.235 Uiso 0.50 1 calc PR A 1
H6B H -0.0890 0.2448 -0.1075 0.235 Uiso 0.50 1 calc PR A 1
H6C H -0.1389 0.2935 -0.0699 0.235 Uiso 0.50 1 calc PR A 1
C7 C -0.0862(3) 0.1130(4) -0.0012(2) 0.080(2) Uani 0.50 1 d PDU A 1
C8 C -0.0896(3) -0.0429(4) -0.0192(5) 0.085(2) Uani 0.50 1 d PDU A 1
H8 H -0.1199 -0.0743 -0.0809 0.102 Uiso 0.50 1 calc PR A 1
C9 C -0.0501(2) -0.1542(3) 0.0503(3) 0.0698(16) Uani 0.50 1 d PDU A 1
C10 C -0.06509(17) -0.3084(3) 0.0162(2) 0.109(3) Uani 0.50 1 d PDU A 1
F4 F -0.1043(4) -0.3181(12) -0.0764(4) 0.221(4) Uiso 0.50 1 d PD A 1
F5 F -0.0996(2) -0.3685(9) 0.0528(4) 0.176(3) Uiso 0.50 1 d PD A 1
F6 F -0.0115(3) -0.3853(8) 0.0553(6) 0.193(3) Uiso 0.50 1 d PD A 1
N1A N -0.02035(16) -0.1493(6) 0.1534(3) 0.0676(12) Uiso 0.50 1 d PD A 2
N2A N -0.05501(17) 0.1175(6) 0.0837(3) 0.0631(11) Uiso 0.50 1 d PD A 2
C1A C -0.07494(9) 0.0183(5) 0.0173(2) 0.0537(12) Uiso 0.50 1 d PD A 2
C2A C -0.0717(2) 0.2510(9) 0.0520(4) 0.0805(17) Uiso 0.50 1 d PD A 2
H2A H -0.0592 0.3251 0.0977 0.097 Uiso 0.50 1 calc PR A 2
C3A C -0.1068(2) 0.2888(9) -0.0450(4) 0.0884(19) Uiso 0.50 1 d PD A 2
H3A H -0.1168 0.3852 -0.0642 0.106 Uiso 0.50 1 calc PR A 2
C4A C -0.1243(2) 0.1891(10) -0.1052(4) 0.097(2) Uiso 0.50 1 d PD A 2
H4A H -0.1484 0.2139 -0.1703 0.116 Uiso 0.50 1 calc PR A 2
C5A C -0.1110(2) 0.0470(8) -0.0831(4) 0.086(2) Uiso 0.50 1 d PD A 2
H5A1 H -0.1244 -0.0255 -0.1299 0.103 Uiso 0.50 1 calc PR A 2
C6A C -0.05814(10) -0.1338(5) 0.0545(2) 0.0612(13) Uiso 0.50 1 d PD A 2
C7A C -0.07465(19) -0.2556(9) 0.0019(4) 0.0829(18) Uiso 0.50 1 d PD A 2
H7A H -0.1001 -0.2497 -0.0651 0.100 Uiso 0.50 1 calc PR A 2
C8A C -0.0529(4) -0.4011(11) 0.0486(6) 0.111(3) Uiso 0.50 1 d PD A 2
H8A H -0.0666 -0.4855 0.0118 0.133 Uiso 0.50 1 calc PR A 2
C9A C -0.0199(3) -0.4065(9) 0.1288(5) 0.0856(19) Uiso 0.50 1 d PD A 2
H9A H -0.0038 -0.4962 0.1576 0.103 Uiso 0.50 1 calc PR A 2
C10A C -0.0016(3) -0.2787(9) 0.1885(4) 0.0850(18) Uiso 0.50 1 d PD . 2
H10A H 0.0248 -0.2891 0.2550 0.102 Uiso 0.50 1 calc PR . 2

loop_
_atom_site_aniso_label
_atom_site_aniso_U_11
_atom_site_aniso_U_22
_atom_site_aniso_U_33
_atom_site_aniso_U_23
_atom_site_aniso_U_13
_atom_site_aniso_U_12
Er1 0.06328(11) 0.04262(10) 0.09170(12) 0.000 -0.00216(10) 0.000
O2 0.0677(11) 0.0636(12) 0.0915(12) -0.0112(11) 0.0151(9) -0.0024(10)
O3 0.1104(13) 0.0601(12) 0.0655(9) -0.0010(9) 0.0249(8) 0.0109(12)
C1 0.0642(19) 0.191(6) 0.112(3) -0.001(3) 0.0226(17) 0.027(2)
C2 0.0746(18) 0.096(3) 0.0716(15) -0.0043(16) 0.0167(13) 0.0120(17)
C3 0.103(2) 0.127(3) 0.097(2) 0.003(2) 0.0260(16) 0.056(2)
C4 0.144(2) 0.092(2) 0.0646(12) 0.0272(14) 0.0454(12) 0.0575(18)
C5 0.184(3) 0.116(4) 0.179(4) 0.005(2) 0.094(2) 0.073(2)
O4 0.0569(14) 0.0552(19) 0.0672(13) -0.0115(13) 0.0338(10) -0.0014(15)
O5 0.091(2) 0.048(2) 0.0604(14) -0.0008(13) 0.0160(15) 0.0174(18)
C6 0.120(6) 0.138(3) 0.106(3) 0.048(2) -0.036(4) 0.046(5)
C7 0.079(3) 0.080(2) 0.059(2) -0.001(2) 0.015(2) 0.010(3)
C8 0.069(3) 0.0790(16) 0.076(3) -0.0160(18) 0.008(2) -0.017(3)
C9 0.045(2) 0.072(2) 0.081(2) -0.024(2) 0.0202(17) 0.001(2)
C10 0.163(6) 0.075(2) 0.057(3) -0.011(2) 0.024(3) -0.049(4)

loop_
_atom_type_symbol
_atom_type_description
_atom_type_scat_dispersion_real
_atom_type_scat_dispersion_imag
_atom_type_scat_source
C C 0.0033 0.0016 'International Tables Vol C Tables 4.2.6.8 and 6.1.1.4'
H H 0.0000 0.0000 'International Tables Vol C Tables 4.2.6.8 and 6.1.1.4'
F F 0.0171 0.0103 'International Tables Vol C Tables 4.2.6.8 and 6.1.1.4'
N N 0.0061 0.0033 'International Tables Vol C Tables 4.2.6.8 and 6.1.1.4'
O O 0.0106 0.0060 'International Tables Vol C Tables 4.2.6.8 and 6.1.1.4'
Er Er -0.2586 4.9576 'International Tables Vol C Tables 4.2.6.8 and 6.1.1.4'

loop_
_geom_angle_atom_site_label_1
_geom_angle_atom_site_label_2
_geom_angle_atom_site_label_3
_geom_angle
_geom_angle_site_symmetry_1
_geom_angle_site_symmetry_3
O2 Er1 O2 138.58(11) 2 .
O2 Er1 O3 72.97(8) 2 2
O2 Er1 O3 146.77(7) . 2
O2 Er1 O3 146.77(7) 2 .
O2 Er1 O3 72.97(8) . .
O3 Er1 O3 79.56(12) 2 .
O2 Er1 N2A 112.11(13) 2 .
O2 Er1 N2A 77.05(13) . .
O3 Er1 N2A 80.37(13) 2 .
O3 Er1 N2A 80.57(14) . .
O2 Er1 N2A 77.06(13) 2 2
O2 Er1 N2A 112.11(13) . 2
O3 Er1 N2A 80.57(14) 2 2
O3 Er1 N2A 80.36(13) . 2
N2A Er1 N2A 155.1(3) . 2
O2 Er1 N1A 77.52(10) 2 .
O2 Er1 N1A 68.62(11) . .
O3 Er1 N1A 123.97(13) 2 .
O3 Er1 N1A 134.65(9) . .
N2A Er1 N1A 68.27(18) . .
N2A Er1 N1A 136.39(17) 2 .
O2 Er1 N1A 68.62(11) 2 2
O2 Er1 N1A 77.52(10) . 2
O3 Er1 N1A 134.65(9) 2 2
O3 Er1 N1A 123.97(13) . 2
N2A Er1 N1A 136.39(17) . 2
N2A Er1 N1A 68.26(18) 2 2
N1A Er1 N1A 69.7(2) . 2
O2 Er1 O4 72.82(9) 2 .
O2 Er1 O4 77.72(10) . .
O3 Er1 O4 112.21(11) 2 .
O3 Er1 O4 136.54(8) . .
N2A Er1 O4 61.86(16) . .
N2A Er1 O4 141.36(15) 2 .
N1A Er1 O4 11.82(15) . .
N1A Er1 O4 78.45(14) 2 .
O2 Er1 O4 77.72(10) 2 2
O2 Er1 O4 72.83(9) . 2
O3 Er1 O4 136.54(8) 2 2
O3 Er1 O4 112.21(11) . 2
N2A Er1 O4 141.36(15) . 2
N2A Er1 O4 61.86(16) 2 2
N1A Er1 O4 78.45(14) . 2
N1A Er1 O4 11.82(15) 2 2
O4 Er1 O4 88.19(17) . 2
O2 Er1 O5 111.42(13) 2 .
O2 Er1 O5 83.42(12) . .
O3 Er1 O5 72.06(10) 2 .
O3 Er1 O5 76.32(11) . .
N2A Er1 O5 8.88(16) . .
N2A Er1 O5 146.65(17) 2 .
N1A Er1 O5 76.22(14) . .
N1A Er1 O5 145.07(13) 2 .
O4 Er1 O5 68.98(12) . .
O4 Er1 O5 150.18(11) 2 .
O2 Er1 O5 83.42(12) 2 2
O2 Er1 O5 111.42(13) . 2
O3 Er1 O5 76.32(11) 2 2
O3 Er1 O5 72.06(10) . 2
N2A Er1 O5 146.65(17) . 2
N2A Er1 O5 8.88(16) 2 2
N1A Er1 O5 145.07(13) . 2
N1A Er1 O5 76.22(14) 2 2
O4 Er1 O5 150.18(11) . 2
O4 Er1 O5 68.98(12) 2 2
O5 Er1 O5 138.50(18) . 2
C2 O2 Er1 132.30(19) . .
C4 O3 Er1 135.36(18) . .
F3B C1 F1B 110.2(5) . .
F3B C1 F2B 117.6(6) . .
F1B C1 F2B 101.6(6) . .
F3B C1 F3A 47.1(5) . .
F1B C1 F3A 64.8(5) . .
F2B C1 F3A 138.4(5) . .
F3B C1 F1A 145.2(5) . .
F1B C1 F1A 57.2(6) . .
F2B C1 F1A 47.6(7) . .
F3A C1 F1A 117.8(6) . .
F3B C1 F2A 63.3(5) . .
F1B C1 F2A 151.5(5) . .
F2B C1 F2A 63.3(5) . .
F3A C1 F2A 109.2(6) . .
F1A C1 F2A 110.8(6) . .
F3B C1 C2 108.1(3) . .
F1B C1 C2 105.2(4) . .
F2B C1 C2 113.3(4) . .
F3A C1 C2 108.2(3) . .
F1A C1 C2 106.6(5) . .
F2A C1 C2 103.1(4) . .
O2 C2 C3 127.3(2) . .
O2 C2 C1 115.2(2) . .
C3 C2 C1 117.4(2) . .
C2 C3 C4 123.8(3) . .
C2 C3 H3 118.1 . .
C4 C3 H3 118.1 . .
O3 C4 C3 123.5(2) . .
O3 C4 C5 117.9(3) . .
C3 C4 C5 118.6(3) . .
C4 C5 H5A 109.5 . .
C4 C5 H5B 109.5 . .
H5A C5 H5B 109.5 . .
C4 C5 H5C 109.5 . .
H5A C5 H5C 109.5 . .
H5B C5 H5C 109.5 . .
F2B F1A F1B 118.6(9) . .
F2B F1A C1 64.0(5) . .
F1B F1A C1 59.2(4) . .
C1 F2A F3B 55.8(4) . .
C1 F2A F2B 56.7(4) . .
F3B F2A F2B 105.5(6) . .
F3B F3A C1 64.0(5) . .
F3B F3A F1B 118.2(6) . .
C1 F3A F1B 56.3(4) . .
F1A F1B C1 63.6(5) . .
F1A F1B F3A 118.2(7) . .
C1 F1B F3A 58.9(4) . .
F1A F2B C1 68.4(6) . .
F1A F2B F2A 128.2(8) . .
C1 F2B F2A 60.0(4) . .
F3A F3B C1 68.9(5) . .
F3A F3B F2A 127.9(6) . .
C1 F3B F2A 60.8(4) . .
C9 O4 Er1 132.9(3) . .
C7 O5 Er1 138.1(3) . .
O5 C7 C8 118.3(4) . .
O5 C7 C6 123.6(4) . .
C8 C7 C6 117.7(4) . .
C9 C8 C7 126.2(4) . .
C9 C8 H8 116.9 . .
C7 C8 H8 116.9 . .
O4 C9 C8 124.0(3) . .
O4 C9 C10 119.5(3) . .
C8 C9 C10 116.3(3) . .
F6 C10 F5 100.8(5) . .
F6 C10 F4 119.4(7) . .
F5 C10 F4 103.0(5) . .
F6 C10 C9 110.3(4) . .
F5 C10 C9 109.4(5) . .
F4 C10 C9 112.6(6) . .
C10A N1A C6A 118.6(5) . .
C10A N1A Er1 123.8(4) . .
C6A N1A Er1 117.5(4) . .
C1A N2A C2A 115.4(4) . .
C1A N2A Er1 122.6(4) . .
C2A N2A Er1 121.9(4) . .
N2A C1A C5A 124.1(5) . .
N2A C1A C6A 114.9(3) . .
C5A C1A C6A 121.1(4) . .
N2A C2A C3A 124.3(7) . .
N2A C2A H2A 117.9 . .
C3A C2A H2A 117.9 . .
C4A C3A C2A 117.3(8) . .
C4A C3A H3A 121.3 . .
C2A C3A H3A 121.3 . .
C3A C4A C5A 124.8(6) . .
C3A C4A H4A 117.6 . .
C5A C4A H4A 117.6 . .
C4A C5A C1A 114.1(6) . .
C4A C5A H5A1 122.9 . .
C1A C5A H5A1 123.0 . .
C7A C6A N1A 116.8(5) . .
C7A C6A C1A 126.9(4) . .
N1A C6A C1A 116.3(4) . .
C6A C7A C8A 121.2(5) . .
C6A C7A H7A 119.4 . .
C8A C7A H7A 119.4 . .
C9A C8A C7A 118.7(9) . .
C9A C8A H8A 120.6 . .
C7A C8A H8A 120.6 . .
C8A C9A C10A 121.9(9) . .
C8A C9A H9A 119.0 . .
C10A C9A H9A 119.1 . .
N1A C10A C9A 122.6(5) . .
N1A C10A C10A 106.2(4) . 2
C9A C10A C10A 121.5(5) . 2
N1A C10A H10A 118.7 . .
C9A C10A H10A 118.7 . .
C10A C10A H10A 33.4 2 .

loop_
_geom_bond_atom_site_label_1
_geom_bond_atom_site_label_2
_geom_bond_distance
_geom_bond_site_symmetry_2
Er1 O2 2.310(2) 2
Er1 O2 2.310(2) .
Er1 O3 2.315(2) 2
Er1 O3 2.315(2) .
Er1 N2A 2.352(4) .
Er1 N2A 2.352(4) 2
Er1 N1A 2.377(5) .
Er1 N1A 2.377(5) 2
Er1 O4 2.453(4) .
Er1 O4 2.453(4) 2
Er1 O5 2.469(3) .
Er1 O5 2.469(3) 2
O2 C2 1.262(3) .
O3 C4 1.264(3) .
C1 F3B 1.253(6) .
C1 F1B 1.266(7) .
C1 F2B 1.276(6) .
C1 F3A 1.302(6) .
C1 F1A 1.319(6) .
C1 F2A 1.323(7) .
C1 C2 1.496(3) .
C2 C3 1.375(3) .
C3 C4 1.378(3) .
C3 H3 0.9300 .
C4 C5 1.517(4) .
C5 H5A 0.9600 .
C5 H5B 0.9600 .
C5 H5C 0.9600 .
F1A F2B 1.048(14) .
F1A F1B 1.239(13) .
F2A F3B 1.354(10) .
F2A F2B 1.365(11) .
F3A F3B 1.022(11) .
F3A F1B 1.375(9) .
O4 C9 1.240(4) .
O5 C7 1.252(4) .
C6 C7 1.503(5) .
C6 H6A 0.9600 .
C6 H6B 0.9600 .
C6 H6C 0.9600 .
C7 C8 1.458(5) .
C8 C9 1.456(6) .
C8 H8 0.9300 .
C9 C10 1.499(4) .
C10 F6 1.288(6) .
C10 F5 1.292(7) .
C10 F4 1.299(5) .
N1A C10A 1.297(9) .
N1A C6A 1.378(5) .
N2A C1A 1.295(6) .
N2A C2A 1.314(9) .
C1A C5A 1.415(6) .
C1A C6A 1.496(6) .
C2A C3A 1.387(8) .
C2A H2A 0.9300 .
C3A C4A 1.240(11) .
C3A H3A 0.9300 .
C4A C5A 1.351(12) .
C4A H4A 0.9300 .
C5A H5A1 0.9300 .
C6A C7A 1.337(8) .
C7A C8A 1.495(12) .
C7A H7A 0.9300 .
C8A C9A 1.120(10) .
C8A H8A 0.9300 .
C9A C10A 1.438(10) .
C9A H9A 0.9300 .
C10A C10A 1.891(14) 2
C10A H10A 0.9300 .

loop_
_geom_torsion_atom_site_label_1
_geom_torsion_atom_site_label_2
_geom_torsion_atom_site_label_3
_geom_torsion_atom_site_label_4
_geom_torsion
_geom_torsion_site_symmetry_1
_geom_torsion_site_symmetry_4
O2 Er1 O2 C2 -171.5(3) 2 .
O3 Er1 O2 C2 -14.2(4) 2 .
O3 Er1 O2 C2 21.3(3) . .
N2A Er1 O2 C2 -62.6(3) . .
N2A Er1 O2 C2 93.1(4) 2 .
N1A Er1 O2 C2 -134.1(4) . .
N1A Er1 O2 C2 153.1(4) 2 .
O4 Er1 O2 C2 -126.2(3) . .
O4 Er1 O2 C2 141.9(3) 2 .
O5 Er1 O2 C2 -56.3(3) . .
O5 Er1 O2 C2 83.5(3) 2 .
O2 Er1 O3 C4 173.6(3) 2 .
O2 Er1 O3 C4 -22.0(3) . .
O3 Er1 O3 C4 139.1(3) 2 .
N2A Er1 O3 C4 57.3(3) . .
N2A Er1 O3 C4 -138.8(3) 2 .
N1A Er1 O3 C4 11.0(4) . .
N1A Er1 O3 C4 -83.4(3) 2 .
O4 Er1 O3 C4 27.7(4) . .
O4 Er1 O3 C4 -84.7(3) 2 .
O5 Er1 O3 C4 65.2(3) . .
O5 Er1 O3 C4 -142.0(3) 2 .
Er1 O2 C2 C3 -16.3(6) . .
Er1 O2 C2 C1 160.0(2) . .
F3B C1 C2 O2 53.2(5) . .
F1B C1 C2 O2 -64.5(5) . .
F2B C1 C2 O2 -174.6(6) . .
F3A C1 C2 O2 3.4(6) . .
F1A C1 C2 O2 -124.2(6) . .
F2A C1 C2 O2 119.1(5) . .
F3B C1 C2 C3 -130.1(5) . .
F1B C1 C2 C3 112.2(5) . .
F2B C1 C2 C3 2.1(7) . .
F3A C1 C2 C3 -179.9(5) . .
F1A C1 C2 C3 52.5(6) . .
F2A C1 C2 C3 -64.2(5) . .
O2 C2 C3 C4 -2.5(7) . .
C1 C2 C3 C4 -178.7(4) . .
Er1 O3 C4 C3 15.9(5) . .
Er1 O3 C4 C5 -162.6(3) . .
C2 C3 C4 O3 3.0(7) . .
C2 C3 C4 C5 -178.5(5) . .
F3B C1 F1A F2B 77.6(12) . .
F1B C1 F1A F2B 155.6(9) . .
F3A C1 F1A F2B 131.5(7) . .
F2A C1 F1A F2B 4.7(8) . .
C2 C1 F1A F2B -106.7(7) . .
F3B C1 F1A F1B -78.0(12) . .
F2B C1 F1A F1B -155.6(9) . .
F3A C1 F1A F1B -24.1(8) . .
F2A C1 F1A F1B -150.8(6) . .
C2 C1 F1A F1B 97.7(6) . .
F1B C1 F2A F3B 83.3(11) . .
F2B C1 F2A F3B 146.3(6) . .
F3A C1 F2A F3B 11.0(4) . .
F1A C1 F2A F3B 142.4(6) . .
C2 C1 F2A F3B -103.9(3) . .
F3B C1 F2A F2B -146.3(6) . .
F1B C1 F2A F2B -63.0(12) . .
F3A C1 F2A F2B -135.3(5) . .
F1A C1 F2A F2B -3.9(7) . .
C2 C1 F2A F2B 109.7(5) . .
F1B C1 F3A F3B -163.3(6) . .
F2B C1 F3A F3B -84.6(10) . .
F1A C1 F3A F3B -141.0(7) . .
F2A C1 F3A F3B -13.5(5) . .
C2 C1 F3A F3B 98.1(5) . .
F3B C1 F3A F1B 163.3(6) . .
F2B C1 F3A F1B 78.6(10) . .
F1A C1 F3A F1B 22.3(7) . .
F2A C1 F3A F1B 149.8(4) . .
C2 C1 F3A F1B -98.6(4) . .
F2B F1A F1B C1 -25.0(8) . .
F2B F1A F1B F3A -2.3(13) . .
C1 F1A F1B F3A 22.8(6) . .
F3B C1 F1B F1A 143.5(7) . .
F2B C1 F1B F1A 18.2(7) . .
F3A C1 F1B F1A 156.5(7) . .
F2A C1 F1B F1A 72.5(13) . .
C2 C1 F1B F1A -100.2(6) . .
F3B C1 F1B F3A -13.0(5) . .
F2B C1 F1B F3A -138.4(5) . .
F1A C1 F1B F3A -156.5(7) . .
F2A C1 F1B F3A -84.0(11) . .
C2 C1 F1B F3A 103.3(4) . .
F3B F3A F1B F1A -6.8(11) . .
C1 F3A F1B F1A -23.9(7) . .
F3B F3A F1B C1 17.1(6) . .
F1B F1A F2B C1 23.9(8) . .
F1B F1A F2B F2A 18.4(16) . .
C1 F1A F2B F2A -5.5(9) . .
F3B C1 F2B F1A -141.0(7) . .
F1B C1 F2B F1A -20.8(8) . .
F3A C1 F2B F1A -85.6(11) . .
F2A C1 F2B F1A -175.0(9) . .
C2 C1 F2B F1A 91.5(7) . .
F3B C1 F2B F2A 34.0(6) . .
F1B C1 F2B F2A 154.3(6) . .
F3A C1 F2B F2A 89.4(10) . .
F1A C1 F2B F2A 175.0(9) . .
C2 C1 F2B F2A -93.4(5) . .
C1 F2A F2B F1A 5.9(10) . .
F3B F2A F2B F1A -22.5(13) . .
F3B F2A F2B C1 -28.4(5) . .
F1B F3A F3B C1 -15.8(6) . .
C1 F3A F3B F2A 15.8(7) . .
F1B F3A F3B F2A 0.0(11) . .
F1B C1 F3B F3A 16.1(6) . .
F2B C1 F3B F3A 131.8(6) . .
F1A C1 F3B F3A 77.3(11) . .
F2A C1 F3B F3A 165.8(6) . .
C2 C1 F3B F3A -98.3(5) . .
F1B C1 F3B F2A -149.6(4) . .
F2B C1 F3B F2A -34.0(6) . .
F3A C1 F3B F2A -165.8(6) . .
F1A C1 F3B F2A -88.5(11) . .
C2 C1 F3B F2A 95.9(4) . .
C1 F2A F3B F3A -16.9(7) . .
F2B F2A F3B F3A 11.8(10) . .
F2B F2A F3B C1 28.7(5) . .
O2 Er1 O4 C9 -156.2(5) 2 .
O2 Er1 O4 C9 53.2(5) . .
O3 Er1 O4 C9 -93.5(5) 2 .
O3 Er1 O4 C9 5.0(5) . .
N2A Er1 O4 C9 -28.5(4) . .
N2A Er1 O4 C9 163.4(4) 2 .
N1A Er1 O4 C9 91.8(7) . .
N1A Er1 O4 C9 132.8(5) 2 .
O4 Er1 O4 C9 126.1(5) 2 .
O5 Er1 O4 C9 -34.3(5) . .
O5 Er1 O4 C9 165.1(4) 2 .
O2 Er1 O5 C7 93.8(7) 2 .
O2 Er1 O5 C7 -46.1(6) . .
O3 Er1 O5 C7 156.6(7) 2 .
O3 Er1 O5 C7 -120.1(7) . .
N2A Er1 O5 C7 -2.4(9) . .
N2A Er1 O5 C7 -167.0(6) 2 .
N1A Er1 O5 C7 23.4(6) . .
N1A Er1 O5 C7 10.9(8) 2 .
O4 Er1 O5 C7 33.2(6) . .
O4 Er1 O5 C7 -9.2(8) 2 .
O5 Er1 O5 C7 -161.2(7) 2 .
Er1 O5 C7 C8 -23.0(11) . .
Er1 O5 C7 C6 164.7(6) . .
O5 C7 C8 C9 -5.1(12) . .
C6 C7 C8 C9 167.7(8) . .
Er1 O4 C9 C8 28.9(9) . .
Er1 O4 C9 C10 -146.6(4) . .
C7 C8 C9 O4 1.3(12) . .
C7 C8 C9 C10 177.0(7) . .
O4 C9 C10 F6 -37.6(8) . .
C8 C9 C10 F6 146.6(7) . .
O4 C9 C10 F5 72.4(6) . .
C8 C9 C10 F5 -103.4(6) . .
O4 C9 C10 F4 -173.7(6) . .
C8 C9 C10 F4 10.5(8) . .
O2 Er1 N1A C10A 57.9(5) 2 .
O2 Er1 N1A C10A -97.8(5) . .
O3 Er1 N1A C10A 117.2(5) 2 .
O3 Er1 N1A C10A -131.8(4) . .
N2A Er1 N1A C10A 178.1(5) . .
N2A Er1 N1A C10A 2.3(6) 2 .
N1A Er1 N1A C10A -13.6(4) 2 .
O4 Er1 N1A C10A 123.1(7) . .
O4 Er1 N1A C10A -21.9(5) 2 .
O5 Er1 N1A C10A 174.0(5) . .
O5 Er1 N1A C10A -0.6(6) 2 .
O2 Er1 N1A C6A -126.5(3) 2 .
O2 Er1 N1A C6A 77.8(3) . .
O3 Er1 N1A C6A -67.2(3) 2 .
O3 Er1 N1A C6A 43.8(4) . .
N2A Er1 N1A C6A -6.3(3) . .
N2A Er1 N1A C6A 177.9(2) 2 .
N1A Er1 N1A C6A 162.0(4) 2 .
O4 Er1 N1A C6A -61.3(6) . .
O4 Er1 N1A C6A 153.7(3) 2 .
O5 Er1 N1A C6A -10.4(3) . .
O5 Er1 N1A C6A 175.0(3) 2 .
O2 Er1 N2A C1A 70.1(3) 2 .
O2 Er1 N2A C1A -67.4(3) . .
O3 Er1 N2A C1A 137.1(3) 2 .
O3 Er1 N2A C1A -142.0(3) . .
N2A Er1 N2A C1A 177.6(3) 2 .
N1A Er1 N2A C1A 4.5(3) . .
N1A Er1 N2A C1A -11.6(5) 2 .
O4 Er1 N2A C1A 15.4(3) . .
O4 Er1 N2A C1A -28.0(5) 2 .
O5 Er1 N2A C1A 157.4(13) . .
O5 Er1 N2A C1A -176.8(3) 2 .
O2 Er1 N2A C2A -114.8(4) 2 .
O2 Er1 N2A C2A 107.7(4) . .
O3 Er1 N2A C2A -47.8(4) 2 .
O3 Er1 N2A C2A 33.1(4) . .
N2A Er1 N2A C2A -7.3(4) 2 .
N1A Er1 N2A C2A 179.5(5) . .
N1A Er1 N2A C2A 163.4(4) 2 .
O4 Er1 N2A C2A -169.5(5) . .
O4 Er1 N2A C2A 147.1(4) 2 .
O5 Er1 N2A C2A -27.5(9) . .
O5 Er1 N2A C2A -1.7(6) 2 .
C2A N2A C1A C5A 1.4(6) . .
Er1 N2A C1A C5A 176.8(3) . .
C2A N2A C1A C6A -177.5(4) . .
Er1 N2A C1A C6A -2.1(4) . .
C1A N2A C2A C3A -1.5(8) . .
Er1 N2A C2A C3A -176.9(4) . .
N2A C2A C3A C4A 1.3(9) . .
C2A C3A C4A C5A -0.8(10) . .
C3A C4A C5A C1A 0.7(9) . .
N2A C1A C5A C4A -1.0(7) . .
C6A C1A C5A C4A 177.8(4) . .
C10A N1A C6A C7A 2.1(6) . .
Er1 N1A C6A C7A -173.7(3) . .
C10A N1A C6A C1A -176.4(4) . .
Er1 N1A C6A C1A 7.7(4) . .
N2A C1A C6A C7A 177.8(4) . .
C5A C1A C6A C7A -1.1(5) . .
N2A C1A C6A N1A -3.9(5) . .
C5A C1A C6A N1A 177.3(4) . .
N1A C6A C7A C8A 0.0(7) . .
C1A C6A C7A C8A 178.4(5) . .
C6A C7A C8A C9A -3.4(13) . .
C7A C8A C9A C10A 4.3(15) . .
C6A N1A C10A C9A -1.5(9) . .
Er1 N1A C10A C9A 174.1(5) . .
C6A N1A C10A C10A -147.8(4) . 2
Er1 N1A C10A C10A 27.8(7) . 2
C8A C9A C10A N1A -2.1(14) . .
C8A C9A C10A C10A 139.2(9) . 2
